data_7158703
loop_
_publ_author_name
'Kaur, Ramandeep'
'Banga, Shefali'
'Babu, Srinivasarao Arulananda'

_publ_section_title
;
 Construction of carbazole-based unnatural amino acid scaffolds via
 Pd(ii)-catalyzed C(sp3)--H functionalization
;
_journal_name_full 'Organic &amp; Biomolecular Chemistry'
_journal_paper_doi 10.1039/D2OB00658H
_journal_year 2022
_chemical_formula_moiety 'C36 H30 N4 O3'
_chemical_formula_sum 'C36 H30 N4 O3'
_chemical_formula_weight 566.64
_chemical_name_systematic C36H30N4O3
_space_group_crystal_system monoclinic
_space_group_IT_number 14
_space_group_name_Hall '-P 2yn'
_space_group_name_H-M_alt 'P 1 21/n 1'
_atom_sites_solution_hydrogens geom
_atom_sites_solution_primary dual
_audit_creation_date 2022-04-04
_audit_creation_method
;
Olex2 1.3
(compiled 2020.11.12 svn.r5f609507 for OlexSys, GUI svn.r6408)
;
_audit_update_record
;
2022-04-05 deposited with the CCDC.	2022-05-05 downloaded from the CCDC.
;
_cell_angle_alpha 90
_cell_angle_beta 99.768(5)
_cell_angle_gamma 90
_cell_formula_units_Z 4
_cell_length_a 11.0633(6)
_cell_length_b 18.6689(10)
_cell_length_c 14.5350(8)
_cell_measurement_reflns_used 2258
_cell_measurement_temperature 296.0
_cell_measurement_theta_max 22.5680
_cell_measurement_theta_min 2.6320
_cell_volume 2958.5(3)
_computing_cell_refinement 'CrysAlisPro 1.171.39.35c (Rigaku OD, 2017)'
_computing_data_collection 'CrysAlisPro 1.171.39.35c (Rigaku OD, 2017)'
_computing_data_reduction 'CrysAlisPro 1.171.39.35c (Rigaku OD, 2017)'
_computing_molecular_graphics 'Olex2 1.3 (Dolomanov et al., 2009)'
_computing_publication_material 'Olex2 1.3 (Dolomanov et al., 2009)'
_computing_structure_refinement 'XL  (Sheldrick, 2008)'
_computing_structure_solution 'SHELXT 2014/4 (Sheldrick, 2014)'
_diffrn_ambient_temperature 296.0
_diffrn_detector 'CCD plate'
_diffrn_detector_type 'Rigaku IP'
_diffrn_measured_fraction_theta_full 0.999
_diffrn_measured_fraction_theta_max 0.885
_diffrn_measurement_details
;
List of Runs (angles in degrees, time in seconds):

  # Type    Start    End  Width  t~exp~   \w     \q     \k     \f   Frames
#--------------------------------------------------------------------------
  1  \w    -56.00 -30.00   0.50    7.50    --   29.89  54.00 -30.00   52
  2  \w     40.00  67.00   0.50    7.50    --   29.89  54.00 -30.00   54
  3  \w    -68.00 116.00   0.50    7.50    --   29.89  54.00 150.00  368
;
_diffrn_measurement_device 'two-circle diffractometer'
_diffrn_measurement_device_type 'XtaLAB Mini (ROW)'
_diffrn_measurement_method '\w scans'
_diffrn_orient_matrix_type 'CrysAlisPro convention (1999,Acta A55,543-557)'
_diffrn_orient_matrix_UB_11 -0.0596355000
_diffrn_orient_matrix_UB_12 0.0014922000
_diffrn_orient_matrix_UB_13 -0.0271088000
_diffrn_orient_matrix_UB_21 -0.0255148000
_diffrn_orient_matrix_UB_22 -0.0114853000
_diffrn_orient_matrix_UB_23 0.0391102000
_diffrn_orient_matrix_UB_31 -0.0055732000
_diffrn_orient_matrix_UB_32 0.0361752000
_diffrn_orient_matrix_UB_33 0.0135727000
_diffrn_radiation_monochromator graphite
_diffrn_radiation_probe x-ray
_diffrn_radiation_type 'Mo K\a'
_diffrn_radiation_wavelength 0.71073
_diffrn_reflns_av_R_equivalents 0.0314
_diffrn_reflns_av_unetI/netI 0.0570
_diffrn_reflns_Laue_measured_fraction_full 0.999
_diffrn_reflns_Laue_measured_fraction_max 0.885
_diffrn_reflns_limit_h_max 13
_diffrn_reflns_limit_h_min -15
_diffrn_reflns_limit_k_max 23
_diffrn_reflns_limit_k_min -27
_diffrn_reflns_limit_l_max 19
_diffrn_reflns_limit_l_min -21
_diffrn_reflns_number 17415
_diffrn_reflns_point_group_measured_fraction_full 0.999
_diffrn_reflns_point_group_measured_fraction_max 0.885
_diffrn_reflns_theta_full 25.000
_diffrn_reflns_theta_max 32.725
_diffrn_reflns_theta_min 2.532
_diffrn_source 'fine-focus sealed X-ray tube'
_diffrn_source_target Mo
_diffrn_source_type 'Rigaku (Mo) X-ray Source'
_exptl_absorpt_coefficient_mu 0.082
_exptl_absorpt_correction_T_max 1.00000
_exptl_absorpt_correction_T_min 0.99667
_exptl_absorpt_correction_type multi-scan
_exptl_absorpt_process_details
;
CrysAlisPro 1.171.39.35c (Rigaku Oxford Diffraction, 2017)
Empirical absorption correction using spherical harmonics,
 implemented in SCALE3 ABSPACK scaling algorithm.
;
_exptl_crystal_colour 'clear dark brown'
_exptl_crystal_colour_lustre clear
_exptl_crystal_colour_modifier dark
_exptl_crystal_colour_primary brown
_exptl_crystal_density_diffrn 1.272
_exptl_crystal_description block
_exptl_crystal_F_000 1192
_exptl_crystal_size_max 0.35
_exptl_crystal_size_mid 0.3
_exptl_crystal_size_min 0.2
_refine_diff_density_max 0.515
_refine_diff_density_min -0.192
_refine_diff_density_rms 0.047
_refine_ls_extinction_method none
_refine_ls_goodness_of_fit_ref 1.001
_refine_ls_hydrogen_treatment constr
_refine_ls_matrix_type full
_refine_ls_number_parameters 390
_refine_ls_number_reflns 9634
_refine_ls_number_restraints 0
_refine_ls_restrained_S_all 1.001
_refine_ls_R_factor_all 0.1806
_refine_ls_R_factor_gt 0.0775
_refine_ls_shift/su_max 0.000
_refine_ls_shift/su_mean 0.000
_refine_ls_structure_factor_coef Fsqd
_refine_ls_weighting_details 'w=1/[\s^2^(Fo^2^)+(0.1269P)^2^+0.1864P] where P=(Fo^2^+2Fc^2^)/3'
_refine_ls_weighting_scheme calc
_refine_ls_wR_factor_gt 0.2018
_refine_ls_wR_factor_ref 0.2813
_reflns_Friedel_coverage 0.000
_reflns_number_gt 3860
_reflns_number_total 9634
_reflns_threshold_expression 'I > 2\s(I)'
_cod_data_source_file d2ob00658h2.cif
_cod_data_source_block rd134
_cod_database_code 7158703
_shelx_shelxl_version_number 2014/7
_shelx_space_group_comment
;
The symmetry employed for this shelxl refinement is uniquely defined
by the following loop, which should always be used as a source of
symmetry information in preference to the above space-group names.
They are only intended as comments.
;
_shelx_estimated_absorpt_t_max 0.984
_shelx_estimated_absorpt_t_min 0.972
_reflns_odcompleteness_completeness 99.85
_reflns_odcompleteness_iscentric 1
_reflns_odcompleteness_theta 24.97
_olex2_refinement_description
;
1. Fixed Uiso
 At 1.2 times of:
  All C(H) groups, All C(H,H) groups, All N(H) groups
 At 1.5 times of:
  All C(H,H,H) groups
2.a Ternary CH refined with riding coordinates:
 C2(H2), C3(H3)
2.b Secondary CH2 refined with riding coordinates:
 C4(H4A,H4B), C5(H5A,H5B)
2.c Aromatic/amide H refined with riding coordinates:
 N1(H1), C36(H36), C8(H8), C21(H21), C30(H30), C25(H25), C33(H33), C26(H26),
 C9(H9), C10(H10), C12(H12), C20(H20), C18(H18), C13(H13), C14(H14), C32(H32),
 C31(H31), C19(H19)
2.d Idealised Me refined as rotating group:
 C28(H28A,H28B,H28C), C6(H6A,H6B,H6C)
;
_olex2_submission_original_sample_id 'rd 134'
_olex2_submission_special_instructions 'No special instructions were received'
_oxdiff_exptl_absorpt_empirical_details
;
Empirical correction (ABSPACK) includes:
- Absorption correction using spherical harmonics
- Frame scaling
;
_oxdiff_exptl_absorpt_empirical_full_max 1.038
_oxdiff_exptl_absorpt_empirical_full_min 0.963

loop_
_space_group_symop_operation_xyz
'x, y, z'
'-x+1/2, y+1/2, -z+1/2'
'-x, -y, -z'
'x-1/2, -y-1/2, z-1/2'

loop_
_atom_site_label
_atom_site_type_symbol
_atom_site_fract_x
_atom_site_fract_y
_atom_site_fract_z
_atom_site_U_iso_or_equiv
_atom_site_adp_type
_atom_site_occupancy
_atom_site_site_symmetry_order
_atom_site_calc_flag
_atom_site_refinement_flags_posn
_atom_site_refinement_flags_adp
_atom_site_refinement_flags_occupancy
_atom_site_disorder_assembly
_atom_site_disorder_group
O1 O 0.77649(18) 0.30396(10) 0.41557(12) 0.0730(5) Uani 1 1 d . . . . .
N3 N 0.86933(19) 0.18137(10) 0.54414(13) 0.0574(5) Uani 1 1 d . . . . .
O3 O 0.89942(19) 0.23007(11) 0.69232(13) 0.0807(6) Uani 1 1 d . . . . .
O2 O 0.89323(19) 0.11394(11) 0.41561(13) 0.0814(6) Uani 1 1 d . . . . .
N4 N 0.16824(19) 0.28026(11) 0.45237(13) 0.0594(5) Uani 1 1 d . . . . .
N1 N 0.7135(2) 0.33015(10) 0.55186(14) 0.0610(5) Uani 1 1 d . . . . .
H1 H 0.7020 0.3108 0.6034 0.073 Uiso 1 1 calc R U . . .
N2 N 0.6165(2) 0.39135(11) 0.68681(15) 0.0685(6) Uani 1 1 d . . . . .
C1 C 0.7446(2) 0.28506(13) 0.48748(17) 0.0552(6) Uani 1 1 d . . . . .
C35 C 0.3396(2) 0.26181(12) 0.56090(16) 0.0537(6) Uani 1 1 d . . . . .
C7 C 0.6975(2) 0.40471(12) 0.54559(16) 0.0544(6) Uani 1 1 d . . . . .
C34 C 0.2532(2) 0.30103(12) 0.60403(16) 0.0542(6) Uani 1 1 d . . . . .
C29 C 0.1495(2) 0.31253(13) 0.53471(16) 0.0554(6) Uani 1 1 d . . . . .
C27 C 0.2849(2) 0.25074(12) 0.46702(16) 0.0556(6) Uani 1 1 d . . . . .
C17 C 1.0515(2) 0.12081(13) 0.55401(17) 0.0568(6) Uani 1 1 d . . . . .
C22 C 1.0543(2) 0.15645(13) 0.63732(16) 0.0563(6) Uani 1 1 d . . . . .
C15 C 0.6435(2) 0.43574(13) 0.61917(17) 0.0567(6) Uani 1 1 d . . . . .
C16 C 0.9325(2) 0.13608(13) 0.49298(16) 0.0579(6) Uani 1 1 d . . . . .
C23 C 0.9369(2) 0.19499(13) 0.63300(17) 0.0589(6) Uani 1 1 d . . . . .
C36 C 0.4581(2) 0.23747(13) 0.59247(17) 0.0584(6) Uani 1 1 d . . . . .
H36 H 0.4939 0.2444 0.6545 0.070 Uiso 1 1 calc R U . . .
C8 C 0.7264(2) 0.44717(14) 0.47585(18) 0.0644(7) Uani 1 1 d . . . . .
H8 H 0.7616 0.4272 0.4280 0.077 Uiso 1 1 calc R U . . .
C24 C 0.5227(3) 0.20332(13) 0.53287(18) 0.0624(6) Uani 1 1 d . . . . .
C2 C 0.7437(2) 0.20460(13) 0.50899(18) 0.0598(6) Uani 1 1 d . . . . .
H2 H 0.7204 0.1809 0.4484 0.072 Uiso 1 1 calc R U . . .
C11 C 0.6195(2) 0.50990(14) 0.61804(19) 0.0647(7) Uani 1 1 d . . . . .
C3 C 0.6545(3) 0.17768(14) 0.56884(18) 0.0647(7) Uani 1 1 d . . . . .
H3 H 0.6796 0.1974 0.6316 0.078 Uiso 1 1 calc R U . . .
C21 C 1.1531(3) 0.15062(16) 0.7089(2) 0.0724(8) Uani 1 1 d . . . . .
H21 H 1.1558 0.1749 0.7651 0.087 Uiso 1 1 calc R U . . .
C30 C 0.0496(3) 0.35114(16) 0.5524(2) 0.0740(8) Uani 1 1 d . . . . .
H30 H -0.0183 0.3583 0.5061 0.089 Uiso 1 1 calc R U . . .
C25 C 0.4679(3) 0.19285(14) 0.4406(2) 0.0708(7) Uani 1 1 d . . . . .
H25 H 0.5121 0.1696 0.4005 0.085 Uiso 1 1 calc R U . . .
C33 C 0.2526(3) 0.32914(15) 0.69276(18) 0.0689(7) Uani 1 1 d . . . . .
H33 H 0.3192 0.3218 0.7402 0.083 Uiso 1 1 calc R U . . .
C26 C 0.3484(3) 0.21599(15) 0.40577(19) 0.0703(7) Uani 1 1 d . . . . .
H26 H 0.3131 0.2083 0.3438 0.084 Uiso 1 1 calc R U . . .
C9 C 0.7028(3) 0.52111(14) 0.4768(2) 0.0778(8) Uani 1 1 d . . . . .
H9 H 0.7234 0.5496 0.4294 0.093 Uiso 1 1 calc R U . . .
C10 C 0.6507(3) 0.55207(14) 0.5451(2) 0.0763(8) Uani 1 1 d . . . . .
H10 H 0.6356 0.6011 0.5438 0.092 Uiso 1 1 calc R U . . .
C4 C 0.6595(3) 0.09491(15) 0.5771(2) 0.0781(8) Uani 1 1 d . . . . .
H4A H 0.6181 0.0741 0.5191 0.094 Uiso 1 1 calc R U . . .
H4B H 0.7445 0.0795 0.5864 0.094 Uiso 1 1 calc R U . . .
C12 C 0.5624(3) 0.53669(16) 0.6905(2) 0.0788(8) Uani 1 1 d . . . . .
H12 H 0.5449 0.5853 0.6930 0.095 Uiso 1 1 calc R U . . .
C20 C 1.2484(3) 0.1066(2) 0.6927(3) 0.0889(10) Uani 1 1 d . . . . .
H20 H 1.3167 0.1016 0.7392 0.107 Uiso 1 1 calc R U . . .
C18 C 1.1458(3) 0.07680(17) 0.5388(2) 0.0798(8) Uani 1 1 d . . . . .
H18 H 1.1428 0.0524 0.4827 0.096 Uiso 1 1 calc R U . . .
C13 C 0.5332(3) 0.49228(18) 0.7560(2) 0.0850(9) Uani 1 1 d . . . . .
H13 H 0.4944 0.5097 0.8034 0.102 Uiso 1 1 calc R U . . .
C14 C 0.5617(3) 0.41961(17) 0.7522(2) 0.0831(9) Uani 1 1 d . . . . .
H14 H 0.5410 0.3895 0.7981 0.100 Uiso 1 1 calc R U . . .
C28 C 0.0857(3) 0.28411(18) 0.3646(2) 0.0865(9) Uani 1 1 d . . . . .
H28A H 0.0029 0.2782 0.3751 0.130 Uiso 1 1 calc R U . . .
H28B H 0.1051 0.2468 0.3240 0.130 Uiso 1 1 calc R U . . .
H28C H 0.0939 0.3299 0.3362 0.130 Uiso 1 1 calc R U . . .
C32 C 0.1534(3) 0.36764(18) 0.7095(2) 0.0849(9) Uani 1 1 d . . . . .
H32 H 0.1536 0.3866 0.7687 0.102 Uiso 1 1 calc R U . . .
C31 C 0.0535(3) 0.37885(19) 0.6410(2) 0.0889(10) Uani 1 1 d . . . . .
H31 H -0.0125 0.4054 0.6543 0.107 Uiso 1 1 calc R U . . .
C19 C 1.2450(3) 0.0702(2) 0.6100(3) 0.0939(10) Uani 1 1 d . . . . .
H19 H 1.3103 0.0408 0.6019 0.113 Uiso 1 1 calc R U . . .
C5 C 0.6022(3) 0.06820(18) 0.6542(3) 0.1002(11) Uani 1 1 d . . . . .
H5A H 0.5184 0.0854 0.6459 0.120 Uiso 1 1 calc R U . . .
H5B H 0.6455 0.0881 0.7122 0.120 Uiso 1 1 calc R U . . .
C6 C 0.6012(4) -0.0120(2) 0.6628(3) 0.1256(15) Uani 1 1 d . . . . .
H6A H 0.5601 -0.0324 0.6053 0.188 Uiso 1 1 calc R U . . .
H6B H 0.5588 -0.0253 0.7126 0.188 Uiso 1 1 calc R U . . .
H6C H 0.6840 -0.0294 0.6760 0.188 Uiso 1 1 calc R U . . .

loop_
_atom_site_aniso_label
_atom_site_aniso_U_11
_atom_site_aniso_U_22
_atom_site_aniso_U_33
_atom_site_aniso_U_23
_atom_site_aniso_U_13
_atom_site_aniso_U_12
O1 0.0879(13) 0.0793(12) 0.0541(11) 0.0016(9) 0.0191(9) 0.0051(10)
N3 0.0620(12) 0.0559(11) 0.0523(11) -0.0032(9) 0.0042(9) 0.0112(10)
O3 0.0877(14) 0.0904(14) 0.0638(12) -0.0241(10) 0.0125(10) 0.0059(11)
O2 0.0930(14) 0.0977(14) 0.0522(10) -0.0161(9) 0.0083(10) 0.0167(11)
N4 0.0590(12) 0.0645(12) 0.0515(11) 0.0045(9) 0.0000(9) 0.0001(10)
N1 0.0838(15) 0.0484(11) 0.0556(12) 0.0053(9) 0.0258(10) 0.0055(10)
N2 0.0889(16) 0.0566(12) 0.0662(13) -0.0033(10) 0.0309(12) -0.0067(11)
C1 0.0513(13) 0.0572(13) 0.0556(14) -0.0001(11) 0.0045(10) 0.0065(11)
C35 0.0597(14) 0.0446(12) 0.0559(13) 0.0073(10) 0.0072(11) -0.0018(11)
C7 0.0569(14) 0.0462(12) 0.0612(14) 0.0027(10) 0.0135(11) 0.0015(11)
C34 0.0557(13) 0.0540(13) 0.0532(13) 0.0068(10) 0.0097(10) -0.0057(11)
C29 0.0540(14) 0.0563(13) 0.0558(14) 0.0062(11) 0.0089(11) -0.0052(11)
C27 0.0613(15) 0.0503(12) 0.0557(14) 0.0051(10) 0.0111(11) -0.0030(11)
C17 0.0627(15) 0.0537(13) 0.0559(14) 0.0081(10) 0.0157(11) 0.0044(12)
C22 0.0604(14) 0.0535(13) 0.0548(13) 0.0066(10) 0.0089(11) -0.0019(12)
C15 0.0579(14) 0.0488(13) 0.0648(15) -0.0033(11) 0.0142(11) -0.0051(11)
C16 0.0701(15) 0.0552(13) 0.0498(13) -0.0008(11) 0.0141(11) 0.0087(12)
C23 0.0707(16) 0.0565(14) 0.0502(13) -0.0046(11) 0.0122(12) -0.0002(12)
C36 0.0617(15) 0.0555(13) 0.0574(14) 0.0082(11) 0.0082(11) 0.0018(12)
C8 0.0713(16) 0.0598(14) 0.0655(15) 0.0074(12) 0.0212(13) -0.0016(13)
C24 0.0731(16) 0.0525(13) 0.0608(15) 0.0051(11) 0.0093(12) -0.0006(13)
C2 0.0625(15) 0.0551(14) 0.0599(14) -0.0001(11) 0.0049(11) 0.0050(12)
C11 0.0649(15) 0.0513(14) 0.0784(18) -0.0099(12) 0.0139(13) -0.0025(12)
C3 0.0727(16) 0.0606(15) 0.0619(15) 0.0055(12) 0.0141(13) 0.0108(13)
C21 0.0704(17) 0.0795(18) 0.0646(16) 0.0120(14) 0.0036(13) -0.0150(16)
C30 0.0553(15) 0.0858(19) 0.082(2) 0.0051(15) 0.0151(14) 0.0021(15)
C25 0.0749(18) 0.0621(16) 0.0808(19) -0.0086(13) 0.0289(15) 0.0029(14)
C33 0.0734(17) 0.0752(18) 0.0568(15) 0.0035(12) 0.0076(13) -0.0024(15)
C26 0.0827(19) 0.0706(17) 0.0568(15) -0.0047(12) 0.0100(13) -0.0036(15)
C9 0.091(2) 0.0563(15) 0.089(2) 0.0188(14) 0.0232(17) -0.0068(15)
C10 0.089(2) 0.0469(13) 0.092(2) 0.0034(14) 0.0150(16) -0.0004(14)
C4 0.0825(19) 0.0585(15) 0.096(2) 0.0138(15) 0.0230(17) 0.0112(15)
C12 0.086(2) 0.0598(16) 0.092(2) -0.0176(15) 0.0210(17) 0.0048(15)
C20 0.0580(17) 0.104(2) 0.099(3) 0.027(2) -0.0016(16) -0.0034(17)
C18 0.0729(18) 0.084(2) 0.086(2) -0.0022(16) 0.0234(16) 0.0128(16)
C13 0.095(2) 0.081(2) 0.086(2) -0.0245(17) 0.0339(17) 0.0018(18)
C14 0.100(2) 0.081(2) 0.0766(19) -0.0130(15) 0.0393(17) -0.0095(18)
C28 0.083(2) 0.110(2) 0.0576(16) 0.0048(16) -0.0113(14) -0.0004(19)
C32 0.082(2) 0.108(2) 0.0694(19) -0.0110(17) 0.0262(16) -0.0011(19)
C31 0.074(2) 0.108(3) 0.091(2) -0.0086(18) 0.0297(18) 0.0130(18)
C19 0.0650(19) 0.099(2) 0.118(3) 0.007(2) 0.0172(19) 0.0198(18)
C5 0.099(2) 0.077(2) 0.130(3) 0.023(2) 0.036(2) 0.0068(19)
C6 0.119(3) 0.086(2) 0.170(4) 0.052(2) 0.019(3) -0.010(2)

loop_
_atom_type_symbol
_atom_type_description
_atom_type_scat_dispersion_real
_atom_type_scat_dispersion_imag
_atom_type_scat_source
C C 0.0033 0.0016 'International Tables Vol C Tables 4.2.6.8 and 6.1.1.4'
H H 0.0000 0.0000 'International Tables Vol C Tables 4.2.6.8 and 6.1.1.4'
N N 0.0061 0.0033 'International Tables Vol C Tables 4.2.6.8 and 6.1.1.4'
O O 0.0106 0.0060 'International Tables Vol C Tables 4.2.6.8 and 6.1.1.4'

loop_
_geom_angle_atom_site_label_1
_geom_angle_atom_site_label_2
_geom_angle_atom_site_label_3
_geom_angle
_geom_angle_site_symmetry_1
_geom_angle_site_symmetry_3
_geom_angle_publ_flag
C16 N3 C23 111.4(2) . . ?
C16 N3 C2 121.9(2) . . ?
C23 N3 C2 126.5(2) . . ?
C29 N4 C28 125.3(2) . . ?
C27 N4 C29 108.18(19) . . ?
C27 N4 C28 126.2(2) . . ?
C1 N1 H1 115.9 . . ?
C1 N1 C7 128.3(2) . . ?
C7 N1 H1 115.9 . . ?
C14 N2 C15 117.5(2) . . ?
O1 C1 N1 124.3(2) . . ?
O1 C1 C2 118.3(2) . . ?
N1 C1 C2 117.4(2) . . ?
C27 C35 C34 106.9(2) . . ?
C36 C35 C34 133.3(2) . . ?
C36 C35 C27 119.8(2) . . ?
N1 C7 C15 114.6(2) . . ?
C8 C7 N1 125.5(2) . . ?
C8 C7 C15 119.9(2) . . ?
C29 C34 C35 106.7(2) . . ?
C33 C34 C35 135.0(2) . . ?
C33 C34 C29 118.3(2) . . ?
N4 C29 C34 109.1(2) . . ?
C30 C29 N4 129.1(2) . . ?
C30 C29 C34 121.8(2) . . ?
N4 C27 C35 109.0(2) . . ?
C26 C27 N4 130.4(2) . . ?
C26 C27 C35 120.6(2) . . ?
C22 C17 C16 108.5(2) . . ?
C18 C17 C22 121.7(3) . . ?
C18 C17 C16 129.7(2) . . ?
C17 C22 C23 108.1(2) . . ?
C17 C22 C21 121.4(3) . . ?
C21 C22 C23 130.5(2) . . ?
N2 C15 C7 117.7(2) . . ?
N2 C15 C11 123.0(2) . . ?
C11 C15 C7 119.4(2) . . ?
N3 C16 C17 105.8(2) . . ?
O2 C16 N3 124.9(2) . . ?
O2 C16 C17 129.3(2) . . ?
N3 C23 C22 106.2(2) . . ?
O3 C23 N3 124.1(2) . . ?
O3 C23 C22 129.7(2) . . ?
C35 C36 H36 119.8 . . ?
C24 C36 C35 120.5(2) . . ?
C24 C36 H36 119.8 . . ?
C7 C8 H8 120.2 . . ?
C7 C8 C9 119.7(2) . . ?
C9 C8 H8 120.2 . . ?
C36 C24 C3 119.7(2) . . ?
C36 C24 C25 119.1(3) . . ?
C25 C24 C3 121.2(2) . . ?
N3 C2 C1 108.9(2) . . ?
N3 C2 H2 105.6 . . ?
N3 C2 C3 112.1(2) . . ?
C1 C2 H2 105.6 . . ?
C3 C2 C1 118.1(2) . . ?
C3 C2 H2 105.6 . . ?
C10 C11 C15 119.2(2) . . ?
C12 C11 C15 116.6(2) . . ?
C12 C11 C10 124.2(3) . . ?
C24 C3 H3 107.6 . . ?
C24 C3 C4 110.8(2) . . ?
C2 C3 C24 112.0(2) . . ?
C2 C3 H3 107.6 . . ?
C2 C3 C4 111.0(2) . . ?
C4 C3 H3 107.6 . . ?
C22 C21 H21 121.7 . . ?
C22 C21 C20 116.5(3) . . ?
C20 C21 H21 121.7 . . ?
C29 C30 H30 121.0 . . ?
C29 C30 C31 118.1(3) . . ?
C31 C30 H30 121.0 . . ?
C24 C25 H25 118.8 . . ?
C24 C25 C26 122.5(2) . . ?
C26 C25 H25 118.8 . . ?
C34 C33 H33 120.3 . . ?
C32 C33 C34 119.5(3) . . ?
C32 C33 H33 120.3 . . ?
C27 C26 C25 117.5(2) . . ?
C27 C26 H26 121.2 . . ?
C25 C26 H26 121.2 . . ?
C8 C9 H9 119.1 . . ?
C10 C9 C8 121.8(3) . . ?
C10 C9 H9 119.1 . . ?
C11 C10 H10 120.0 . . ?
C9 C10 C11 120.0(2) . . ?
C9 C10 H10 120.0 . . ?
C3 C4 H4A 109.1 . . ?
C3 C4 H4B 109.1 . . ?
H4A C4 H4B 107.8 . . ?
C5 C4 C3 112.6(2) . . ?
C5 C4 H4A 109.1 . . ?
C5 C4 H4B 109.1 . . ?
C11 C12 H12 119.9 . . ?
C13 C12 C11 120.2(3) . . ?
C13 C12 H12 119.9 . . ?
C21 C20 H20 118.9 . . ?
C19 C20 C21 122.1(3) . . ?
C19 C20 H20 118.9 . . ?
C17 C18 H18 121.3 . . ?
C17 C18 C19 117.5(3) . . ?
C19 C18 H18 121.3 . . ?
C12 C13 H13 120.4 . . ?
C12 C13 C14 119.3(3) . . ?
C14 C13 H13 120.4 . . ?
N2 C14 C13 123.4(3) . . ?
N2 C14 H14 118.3 . . ?
C13 C14 H14 118.3 . . ?
N4 C28 H28A 109.5 . . ?
N4 C28 H28B 109.5 . . ?
N4 C28 H28C 109.5 . . ?
H28A C28 H28B 109.5 . . ?
H28A C28 H28C 109.5 . . ?
H28B C28 H28C 109.5 . . ?
C33 C32 H32 119.3 . . ?
C33 C32 C31 121.5(3) . . ?
C31 C32 H32 119.3 . . ?
C30 C31 H31 119.6 . . ?
C32 C31 C30 120.9(3) . . ?
C32 C31 H31 119.6 . . ?
C20 C19 C18 120.7(3) . . ?
C20 C19 H19 119.6 . . ?
C18 C19 H19 119.6 . . ?
C4 C5 H5A 108.7 . . ?
C4 C5 H5B 108.7 . . ?
C4 C5 C6 114.4(3) . . ?
H5A C5 H5B 107.6 . . ?
C6 C5 H5A 108.7 . . ?
C6 C5 H5B 108.7 . . ?
C5 C6 H6A 109.5 . . ?
C5 C6 H6B 109.5 . . ?
C5 C6 H6C 109.5 . . ?
H6A C6 H6B 109.5 . . ?
H6A C6 H6C 109.5 . . ?
H6B C6 H6C 109.5 . . ?

loop_
_geom_bond_atom_site_label_1
_geom_bond_atom_site_label_2
_geom_bond_distance
_geom_bond_site_symmetry_2
_geom_bond_publ_flag
O1 C1 1.211(3) . ?
N3 C16 1.390(3) . ?
N3 C23 1.402(3) . ?
N3 C2 1.463(3) . ?
O3 C23 1.211(3) . ?
O2 C16 1.208(3) . ?
N4 C29 1.387(3) . ?
N4 C27 1.386(3) . ?
N4 C28 1.439(3) . ?
N1 H1 0.8600 . ?
N1 C1 1.346(3) . ?
N1 C7 1.404(3) . ?
N2 C15 1.357(3) . ?
N2 C14 1.322(3) . ?
C1 C2 1.535(3) . ?
C35 C34 1.430(3) . ?
C35 C27 1.411(3) . ?
C35 C36 1.391(3) . ?
C7 C15 1.433(3) . ?
C7 C8 1.367(3) . ?
C34 C29 1.409(3) . ?
C34 C33 1.393(3) . ?
C29 C30 1.380(4) . ?
C27 C26 1.386(4) . ?
C17 C22 1.378(3) . ?
C17 C16 1.485(3) . ?
C17 C18 1.374(4) . ?
C22 C23 1.476(4) . ?
C22 C21 1.380(4) . ?
C15 C11 1.409(4) . ?
C36 H36 0.9300 . ?
C36 C24 1.370(4) . ?
C8 H8 0.9300 . ?
C8 C9 1.405(4) . ?
C24 C3 1.539(4) . ?
C24 C25 1.388(4) . ?
C2 H2 0.9800 . ?
C2 C3 1.508(4) . ?
C11 C10 1.409(4) . ?
C11 C12 1.409(4) . ?
C3 H3 0.9800 . ?
C3 C4 1.550(4) . ?
C21 H21 0.9300 . ?
C21 C20 1.387(4) . ?
C30 H30 0.9300 . ?
C30 C31 1.381(4) . ?
C25 H25 0.9300 . ?
C25 C26 1.401(4) . ?
C33 H33 0.9300 . ?
C33 C32 1.369(4) . ?
C26 H26 0.9300 . ?
C9 H9 0.9300 . ?
C9 C10 1.359(4) . ?
C10 H10 0.9300 . ?
C4 H4A 0.9700 . ?
C4 H4B 0.9700 . ?
C4 C5 1.465(4) . ?
C12 H12 0.9300 . ?
C12 C13 1.343(4) . ?
C20 H20 0.9300 . ?
C20 C19 1.377(5) . ?
C18 H18 0.9300 . ?
C18 C19 1.380(5) . ?
C13 H13 0.9300 . ?
C13 C14 1.396(4) . ?
C14 H14 0.9300 . ?
C28 H28A 0.9600 . ?
C28 H28B 0.9600 . ?
C28 H28C 0.9600 . ?
C32 H32 0.9300 . ?
C32 C31 1.373(4) . ?
C31 H31 0.9300 . ?
C19 H19 0.9300 . ?
C5 H5A 0.9700 . ?
C5 H5B 0.9700 . ?
C5 C6 1.502(5) . ?
C6 H6A 0.9600 . ?
C6 H6B 0.9600 . ?
C6 H6C 0.9600 . ?

loop_
_geom_torsion_atom_site_label_1
_geom_torsion_atom_site_label_2
_geom_torsion_atom_site_label_3
_geom_torsion_atom_site_label_4
_geom_torsion
_geom_torsion_site_symmetry_1
_geom_torsion_site_symmetry_2
_geom_torsion_site_symmetry_3
_geom_torsion_site_symmetry_4
_geom_torsion_publ_flag
O1 C1 C2 N3 78.6(3) . . . . ?
O1 C1 C2 C3 -152.2(2) . . . . ?
N3 C2 C3 C24 178.9(2) . . . . ?
N3 C2 C3 C4 -56.6(3) . . . . ?
N4 C29 C30 C31 -179.3(3) . . . . ?
N4 C27 C26 C25 178.7(2) . . . . ?
N1 C1 C2 N3 -99.1(2) . . . . ?
N1 C1 C2 C3 30.1(3) . . . . ?
N1 C7 C15 N2 1.4(3) . . . . ?
N1 C7 C15 C11 -177.9(2) . . . . ?
N1 C7 C8 C9 178.4(3) . . . . ?
N2 C15 C11 C10 179.9(3) . . . . ?
N2 C15 C11 C12 -1.4(4) . . . . ?
C1 N1 C7 C15 169.5(2) . . . . ?
C1 N1 C7 C8 -9.1(4) . . . . ?
C1 C2 C3 C24 51.2(3) . . . . ?
C1 C2 C3 C4 175.7(2) . . . . ?
C35 C34 C29 N4 1.6(3) . . . . ?
C35 C34 C29 C30 -177.9(2) . . . . ?
C35 C34 C33 C32 177.1(3) . . . . ?
C35 C27 C26 C25 -0.2(4) . . . . ?
C35 C36 C24 C3 179.2(2) . . . . ?
C35 C36 C24 C25 -0.5(4) . . . . ?
C7 N1 C1 O1 8.1(4) . . . . ?
C7 N1 C1 C2 -174.2(2) . . . . ?
C7 C15 C11 C10 -0.8(4) . . . . ?
C7 C15 C11 C12 177.8(2) . . . . ?
C7 C8 C9 C10 -0.5(5) . . . . ?
C34 C35 C27 N4 -1.3(3) . . . . ?
C34 C35 C27 C26 177.8(2) . . . . ?
C34 C35 C36 C24 -176.8(2) . . . . ?
C34 C29 C30 C31 0.1(4) . . . . ?
C34 C33 C32 C31 0.5(5) . . . . ?
C29 N4 C27 C35 2.3(3) . . . . ?
C29 N4 C27 C26 -176.7(2) . . . . ?
C29 C34 C33 C32 -1.0(4) . . . . ?
C29 C30 C31 C32 -0.6(5) . . . . ?
C27 N4 C29 C34 -2.5(3) . . . . ?
C27 N4 C29 C30 177.0(2) . . . . ?
C27 C35 C34 C29 -0.2(2) . . . . ?
C27 C35 C34 C33 -178.4(3) . . . . ?
C27 C35 C36 C24 0.6(3) . . . . ?
C17 C22 C23 N3 -1.3(3) . . . . ?
C17 C22 C23 O3 176.4(3) . . . . ?
C17 C22 C21 C20 -0.6(4) . . . . ?
C17 C18 C19 C20 0.0(5) . . . . ?
C22 C17 C16 N3 0.3(3) . . . . ?
C22 C17 C16 O2 -178.1(3) . . . . ?
C22 C17 C18 C19 -0.9(4) . . . . ?
C22 C21 C20 C19 -0.3(4) . . . . ?
C15 N2 C14 C13 -1.5(5) . . . . ?
C15 C7 C8 C9 -0.1(4) . . . . ?
C15 C11 C10 C9 0.3(4) . . . . ?
C15 C11 C12 C13 -0.2(4) . . . . ?
C16 N3 C23 O3 -176.3(2) . . . . ?
C16 N3 C23 C22 1.6(3) . . . . ?
C16 N3 C2 C1 -111.5(2) . . . . ?
C16 N3 C2 C3 116.0(2) . . . . ?
C16 C17 C22 C23 0.6(3) . . . . ?
C16 C17 C22 C21 178.3(2) . . . . ?
C16 C17 C18 C19 -177.3(3) . . . . ?
C23 N3 C16 O2 177.3(2) . . . . ?
C23 N3 C16 C17 -1.2(3) . . . . ?
C23 N3 C2 C1 74.5(3) . . . . ?
C23 N3 C2 C3 -57.9(3) . . . . ?
C23 C22 C21 C20 176.5(3) . . . . ?
C36 C35 C34 C29 177.4(2) . . . . ?
C36 C35 C34 C33 -0.8(5) . . . . ?
C36 C35 C27 N4 -179.3(2) . . . . ?
C36 C35 C27 C26 -0.2(3) . . . . ?
C36 C24 C3 C2 -127.2(2) . . . . ?
C36 C24 C3 C4 108.2(3) . . . . ?
C36 C24 C25 C26 0.1(4) . . . . ?
C8 C7 C15 N2 -180.0(2) . . . . ?
C8 C7 C15 C11 0.8(4) . . . . ?
C8 C9 C10 C11 0.4(5) . . . . ?
C24 C3 C4 C5 -71.2(3) . . . . ?
C24 C25 C26 C27 0.3(4) . . . . ?
C2 N3 C16 O2 2.5(4) . . . . ?
C2 N3 C16 C17 -176.0(2) . . . . ?
C2 N3 C23 O3 -1.8(4) . . . . ?
C2 N3 C23 C22 176.0(2) . . . . ?
C2 C3 C4 C5 163.6(3) . . . . ?
C11 C12 C13 C14 1.0(5) . . . . ?
C3 C24 C25 C26 -179.6(2) . . . . ?
C3 C4 C5 C6 178.0(3) . . . . ?
C21 C22 C23 N3 -178.7(2) . . . . ?
C21 C22 C23 O3 -1.0(5) . . . . ?
C21 C20 C19 C18 0.7(5) . . . . ?
C25 C24 C3 C2 52.5(3) . . . . ?
C25 C24 C3 C4 -72.1(3) . . . . ?
C33 C34 C29 N4 -179.8(2) . . . . ?
C33 C34 C29 C30 0.7(4) . . . . ?
C33 C32 C31 C30 0.3(5) . . . . ?
C10 C11 C12 C13 178.3(3) . . . . ?
C12 C11 C10 C9 -178.3(3) . . . . ?
C12 C13 C14 N2 -0.1(5) . . . . ?
C18 C17 C22 C23 -176.4(2) . . . . ?
C18 C17 C22 C21 1.2(4) . . . . ?
C18 C17 C16 N3 177.1(3) . . . . ?
C18 C17 C16 O2 -1.4(5) . . . . ?
C14 N2 C15 C7 -177.0(2) . . . . ?
C14 N2 C15 C11 2.3(4) . . . . ?
C28 N4 C29 C34 -176.1(2) . . . . ?
C28 N4 C29 C30 3.3(4) . . . . ?
C28 N4 C27 C35 175.9(2) . . . . ?
C28 N4 C27 C26 -3.1(4) . . . . ?
